data_7113515
loop_
_publ_author_name
'Ingleson, Michael J.'
'Clarke, Adam'
'Mahon, Mary F.'
'Rourke, Jonathan P.'
'Weller, Andrew S.'

_publ_section_title
;
 [Cp~2~ZrMe(12-\m-Me-1-closo-CB~11~HMe~10~)]: a transition metal complex
 of a highly-methylated carborane anion
;
_journal_coden_ASTM CHCOFS
_journal_issue 15
_journal_name_full
;
 Chemical Communications (Cambridge, United Kingdom)
;
_journal_page_first 1930
_journal_page_last 1931
_journal_paper_doi 10.1039/b304568d
_journal_year 2003
_chemical_formula_sum 'C29 H52 B11 F Zr'
_chemical_formula_weight 629.84
_chemical_name_common 'compound 2'
_space_group_IT_number 14
_symmetry_cell_setting monoclinic
_symmetry_space_group_name_Hall '-P 2ybc'
_symmetry_space_group_name_H-M 'P 1 21/c 1'
_atom_sites_solution_hydrogens geom
_atom_sites_solution_primary direct
_atom_sites_solution_secondary difmap
_audit_creation_method SHELXL-97
_cell_angle_alpha 90.00
_cell_angle_beta 97.5470(10)
_cell_angle_gamma 90.00
_cell_formula_units_Z 4
_cell_length_a 10.39300(10)
_cell_length_b 23.4150(2)
_cell_length_c 14.40700(10)
_cell_measurement_reflns_used 25
_cell_measurement_temperature 150(2)
_cell_measurement_theta_max 18
_cell_measurement_theta_min 12
_cell_volume 3475.60(5)
_computing_data_reduction 'Denzo and Scalepack (otwinowski & Minor, 1997'
_computing_molecular_graphics 'ORTEX (P.McArdle, 1995)'
_computing_publication_material 'SHELXL-97/2 (Sheldrick,1997)'
_computing_structure_refinement 'SHELXL-97 (Sheldrick, 1997)'
_computing_structure_solution 'SHELXS-97 (Sheldrick, 1990)'
_diffrn_ambient_temperature 150(2)
_diffrn_measured_fraction_theta_full 0.994
_diffrn_measured_fraction_theta_max 0.994
_diffrn_measurement_device_type KappaCCD
_diffrn_measurement_method KappaCCD
_diffrn_radiation_monochromator graphite
_diffrn_radiation_source 'fine-focus sealed tube'
_diffrn_radiation_type MoK\a
_diffrn_radiation_wavelength 0.71073
_diffrn_reflns_av_R_equivalents 0.0660
_diffrn_reflns_av_sigmaI/netI 0.0346
_diffrn_reflns_limit_h_max 15
_diffrn_reflns_limit_h_min -15
_diffrn_reflns_limit_k_max 35
_diffrn_reflns_limit_k_min -35
_diffrn_reflns_limit_l_max 22
_diffrn_reflns_limit_l_min -22
_diffrn_reflns_number 85153
_diffrn_reflns_theta_full 32.96
_diffrn_reflns_theta_max 32.96
_diffrn_reflns_theta_min 3.67
_exptl_absorpt_coefficient_mu 0.341
_exptl_absorpt_correction_T_max 0.97
_exptl_absorpt_correction_T_min 0.72
_exptl_absorpt_correction_type multi-scan
_exptl_crystal_colour Pale_yellow
_exptl_crystal_density_diffrn 1.204
_exptl_crystal_density_method 'not measured'
_exptl_crystal_description Block
_exptl_crystal_F_000 1320
_exptl_crystal_size_max 0.50
_exptl_crystal_size_mid 0.40
_exptl_crystal_size_min 0.30
_refine_diff_density_max 0.362
_refine_diff_density_min -0.659
_refine_diff_density_rms 0.061
_refine_ls_extinction_method none
_refine_ls_goodness_of_fit_ref 1.038
_refine_ls_hydrogen_treatment mixed
_refine_ls_matrix_type full
_refine_ls_number_parameters 439
_refine_ls_number_reflns 12960
_refine_ls_number_restraints 0
_refine_ls_restrained_S_all 1.038
_refine_ls_R_factor_all 0.0522
_refine_ls_R_factor_gt 0.0361
_refine_ls_shift/su_max 0.207
_refine_ls_shift/su_mean 0.003
_refine_ls_structure_factor_coef Fsqd
_refine_ls_weighting_details
; calc
[1.00000+0.00000exp(0.00(sin\q/\l)^2^)]/
[\s^2^(Fo^2^)+0.0000+1.3419*P+(0.0445P)^2^+0.0000sin\q/\l]
where P = 0.00000Fo^2^ + 1.00000Fc^2^
;
_refine_ls_weighting_scheme calc
_refine_ls_wR_factor_gt 0.0899
_refine_ls_wR_factor_ref 0.0979
_reflns_number_gt 10333
_reflns_number_total 12960
_reflns_threshold_expression >2sigma(I)
_cod_duplicate_entry 7103821
_cod_data_source_file b304568d.txt
_cod_data_source_block compound2
_cod_depositor_comments
;
The following automatic conversions were performed:

'_symmetry_cell_setting' value 'Monoclinic' changed to 'monoclinic'
according to
/usr/data/users/saulius/automatic-downloads/retrospective/RSC/lib/dictionaries/cif_core.dic
dictionary named 'cif_core.dic' version 2.4.2 from
2011-04-26.

'_exptl_absorpt_correction_type' value 'Multi-Scan'
changed to 'multi-scan' according to
/usr/data/users/saulius/automatic-downloads/retrospective/RSC/lib/dictionaries/cif_core.dic
dictionary named 'cif_core.dic' version 2.4.2 from 2011-04-26.

Automatic conversion script
Id: cif_fix_values 2281 2013-09-26 08:29:07Z andrius 
;
_cod_original_sg_symbol_H-M P21/c
_cod_database_code 7113515

loop_
_symmetry_equiv_pos_as_xyz
'x, y, z'
'-x, y+1/2, -z+1/2'
'-x, -y, -z'
'x, -y-1/2, z-1/2'

loop_
_atom_site_label
_atom_site_type_symbol
_atom_site_fract_x
_atom_site_fract_y
_atom_site_fract_z
_atom_site_U_iso_or_equiv
_atom_site_adp_type
_atom_site_occupancy
_atom_site_symmetry_multiplicity
_atom_site_calc_flag
_atom_site_refinement_flags
_atom_site_disorder_assembly
_atom_site_disorder_group
Zr1 Zr 0.466867(12) 0.321390(5) 0.364926(8) 0.02220(4) Uani 1 1 d . . .
C1 C 0.87721(13) 0.06944(6) 0.45618(10) 0.0266(3) Uani 1 1 d . . .
H1 H 0.9365 0.0301 0.4742 0.032 Uiso 1 1 calc R . .
C2 C 0.71048(18) 0.03534(7) 0.59037(13) 0.0394(4) Uani 1 1 d . . .
H2A H 0.7487 -0.0019 0.5794 0.059 Uiso 1 1 calc R . .
H2B H 0.6160 0.0316 0.5859 0.059 Uiso 1 1 calc R . .
H2C H 0.7451 0.0491 0.6529 0.059 Uiso 1 1 calc R . .
B2 B 0.74571(14) 0.07965(6) 0.51371(11) 0.0247(3) Uani 1 1 d . . .
C3 C 0.67617(19) -0.00207(7) 0.36129(15) 0.0465(4) Uani 1 1 d . . .
H3A H 0.6798 -0.0070 0.2941 0.070 Uiso 1 1 calc R . .
H3B H 0.5863 -0.0062 0.3739 0.070 Uiso 1 1 calc R . .
H3C H 0.7305 -0.0311 0.3963 0.070 Uiso 1 1 calc R . .
B3 B 0.72826(16) 0.06001(6) 0.39302(12) 0.0282(3) Uani 1 1 d . . .
C4 C 0.9253(2) 0.05577(9) 0.26616(15) 0.0557(5) Uani 1 1 d . . .
H4A H 1.0101 0.0414 0.2941 0.084 Uiso 1 1 calc R . .
H4B H 0.9364 0.0807 0.2132 0.084 Uiso 1 1 calc R . .
H4C H 0.8691 0.0236 0.2442 0.084 Uiso 1 1 calc R . .
B4 B 0.86069(17) 0.09090(7) 0.34227(12) 0.0318(3) Uani 1 1 d . . .
C5 C 1.11368(16) 0.12984(9) 0.43674(17) 0.0522(5) Uani 1 1 d . . .
H5A H 1.1499 0.0967 0.4728 0.078 Uiso 1 1 calc R . .
H5B H 1.1488 0.1650 0.4671 0.078 Uiso 1 1 calc R . .
H5C H 1.1370 0.1279 0.3731 0.078 Uiso 1 1 calc R . .
B5 B 0.95991(15) 0.12968(7) 0.43234(13) 0.0306(3) Uani 1 1 d . . .
C6 C 0.97767(19) 0.11674(9) 0.63603(13) 0.0479(4) Uani 1 1 d . . .
H6A H 0.9231 0.1115 0.6859 0.072 Uiso 1 1 calc R . .
H6B H 1.0300 0.1514 0.6482 0.072 Uiso 1 1 calc R . .
H6C H 1.0351 0.0837 0.6343 0.072 Uiso 1 1 calc R . .
B6 B 0.88786(15) 0.12262(7) 0.53792(11) 0.0269(3) Uani 1 1 d . . .
C7 C 0.47958(14) 0.11070(7) 0.43093(14) 0.0400(4) Uani 1 1 d . . .
H7A H 0.4390 0.0980 0.3691 0.060 Uiso 1 1 calc R . .
H7B H 0.4439 0.1479 0.4454 0.060 Uiso 1 1 calc R . .
H7C H 0.4619 0.0828 0.4784 0.060 Uiso 1 1 calc R . .
B7 B 0.63316(14) 0.11623(6) 0.43076(11) 0.0242(3) Uani 1 1 d . . .
C8 C 0.6195(2) 0.12338(10) 0.22323(13) 0.0527(5) Uani 1 1 d . . .
H8A H 0.5271 0.1246 0.2306 0.079 Uiso 1 1 calc R . .
H8B H 0.6375 0.0886 0.1893 0.079 Uiso 1 1 calc R . .
H8C H 0.6417 0.1569 0.1879 0.079 Uiso 1 1 calc R . .
B8 B 0.70487(16) 0.12333(7) 0.32450(11) 0.0292(3) Uani 1 1 d . . .
C9 C 0.8987(2) 0.20694(9) 0.27140(14) 0.0499(5) Uani 1 1 d . . .
H9A H 0.8486 0.1991 0.2103 0.075 Uiso 1 1 calc R . .
H9B H 0.9908 0.1994 0.2684 0.075 Uiso 1 1 calc R . .
H9C H 0.8873 0.2470 0.2882 0.075 Uiso 1 1 calc R . .
B9 B 0.84870(16) 0.16655(7) 0.34882(12) 0.0293(3) Uani 1 1 d . . .
C10 C 0.92984(17) 0.24543(7) 0.50729(15) 0.0437(4) Uani 1 1 d . . .
H10A H 1.0085 0.2378 0.5509 0.066 Uiso 1 1 calc R . .
H10B H 0.8681 0.2671 0.5394 0.066 Uiso 1 1 calc R . .
H10C H 0.9524 0.2677 0.4541 0.066 Uiso 1 1 calc R . .
B10 B 0.86549(14) 0.18627(6) 0.47042(12) 0.0261(3) Uani 1 1 d . . .
C11 C 0.67165(18) 0.18510(7) 0.60506(11) 0.0359(3) Uani 1 1 d . . .
H11A H 0.7233 0.1750 0.6647 0.054 Uiso 1 1 calc R . .
H11B H 0.5821 0.1720 0.6052 0.054 Uiso 1 1 calc R . .
H11C H 0.6723 0.2266 0.5968 0.054 Uiso 1 1 calc R . .
B11 B 0.73251(14) 0.15512(6) 0.52072(10) 0.0221(2) Uani 1 1 d . . .
C12 C 0.62040(15) 0.23782(6) 0.38143(12) 0.0300(3) Uani 1 1 d . . .
B12 B 0.70926(14) 0.18120(6) 0.40374(10) 0.0218(2) Uani 1 1 d . . .
C13 C 0.40174(16) 0.29938(7) 0.50431(11) 0.0350(3) Uani 1 1 d . . .
H13A H 0.3361 0.3269 0.5185 0.053 Uiso 1 1 calc R . .
H13B H 0.4764 0.3008 0.5535 0.053 Uiso 1 1 calc R . .
H13C H 0.3645 0.2609 0.5013 0.053 Uiso 1 1 calc R . .
C14 C 0.33670(19) 0.33210(9) 0.20945(12) 0.0464(4) Uani 1 1 d . . .
H14 H 0.3698 0.3563 0.1652 0.056 Uiso 1 1 calc R . .
C16 C 0.35912(17) 0.27371(9) 0.21965(12) 0.0441(4) Uani 1 1 d . . .
H16 H 0.4099 0.2510 0.1836 0.053 Uiso 1 1 calc R . .
C17 C 0.29321(17) 0.25416(8) 0.29296(14) 0.0445(4) Uani 1 1 d . . .
H17 H 0.2921 0.2161 0.3157 0.053 Uiso 1 1 calc R . .
C18 C 0.22958(16) 0.30130(10) 0.32602(14) 0.0480(4) Uani 1 1 d . . .
H18 H 0.1764 0.3007 0.3749 0.058 Uiso 1 1 calc R . .
C19 C 0.25758(17) 0.34907(9) 0.27515(14) 0.0478(5) Uani 1 1 d . . .
H19 H 0.2278 0.3868 0.2838 0.057 Uiso 1 1 calc R . .
C20 C 0.64935(16) 0.37809(7) 0.45544(12) 0.0364(3) Uani 1 1 d . . .
H20 H 0.7058 0.3599 0.5037 0.044 Uiso 1 1 calc R . .
C21 C 0.53314(17) 0.40680(7) 0.46655(11) 0.0365(3) Uani 1 1 d . . .
H21 H 0.4976 0.4116 0.5235 0.044 Uiso 1 1 calc R . .
C22 C 0.47918(17) 0.42705(7) 0.37792(12) 0.0372(3) Uani 1 1 d . . .
H22 H 0.4003 0.4478 0.3645 0.045 Uiso 1 1 calc R . .
C23 C 0.56252(17) 0.41124(7) 0.31226(12) 0.0368(3) Uani 1 1 d . . .
H23 H 0.5499 0.4195 0.2472 0.044 Uiso 1 1 calc R . .
C24 C 0.66712(16) 0.38116(7) 0.36038(13) 0.0370(3) Uani 1 1 d . . .
H24 H 0.7380 0.3655 0.3335 0.044 Uiso 1 1 calc R . .
F101 F -0.0258(4) 0.12023(19) -0.0788(3) 0.1077(13) Uani 0.50 1 d P A 1
C101 C 0.0422(7) 0.0998(3) -0.0339(4) 0.0574(15) Uani 0.50 1 d PG A 1
C102 C 0.0967(6) 0.1167(2) 0.0551(4) 0.0421(12) Uani 0.50 1 d PG A 1
H102 H 0.0688 0.1510 0.0814 0.050 Uiso 0.50 1 calc PR A 1
C103 C 0.1922(4) 0.08343(19) 0.1056(3) 0.0504(12) Uani 0.50 1 d PG A 1
H103 H 0.2295 0.0950 0.1665 0.060 Uiso 0.50 1 calc PR A 1
C104 C 0.2331(4) 0.03321(19) 0.0672(3) 0.0537(15) Uani 0.50 1 d PG A 1
H104 H 0.2983 0.0105 0.1017 0.064 Uiso 0.50 1 calc PR A 1
C105 C 0.1785(5) 0.01627(19) -0.0218(3) 0.0661(17) Uani 0.50 1 d PG A 1
H105 H 0.2065 -0.0180 -0.0481 0.079 Uiso 0.50 1 calc PR A 1
C106 C 0.0831(6) 0.0496(2) -0.0724(3) 0.0606(14) Uani 0.50 1 d PG A 1
H106 H 0.0458 0.0380 -0.1332 0.073 Uiso 0.50 1 calc PR A 1
C201 C 0.2049(3) 0.09466(16) 0.1406(3) 0.086(2) Uani 0.50 1 d PG B 2
C202 C 0.1086(6) 0.1212(2) 0.0794(4) 0.0541(16) Uani 0.50 1 d PG B 2
H202 H 0.0694 0.1553 0.0976 0.065 Uiso 0.50 1 calc PR B 2
C203 C 0.0697(7) 0.0977(3) -0.0084(4) 0.0655(19) Uani 0.50 1 d PG B 2
H203 H 0.0039 0.1158 -0.0502 0.079 Uiso 0.50 1 calc PR B 2
C204 C 0.1271(7) 0.0477(3) -0.0350(3) 0.095(3) Uani 0.50 1 d PG B 2
H204 H 0.1005 0.0317 -0.0950 0.115 Uiso 0.50 1 calc PR B 2
C205 C 0.2234(6) 0.0212(2) 0.0262(4) 0.111(5) Uani 0.50 1 d PG B 2
H205 H 0.2626 -0.0129 0.0080 0.133 Uiso 0.50 1 calc PR B 2
C206 C 0.2623(5) 0.04469(17) 0.1140(4) 0.109(4) Uani 0.50 1 d PG B 2
H206 H 0.3281 0.0266 0.1558 0.131 Uiso 0.50 1 calc PR B 2
H12A H 0.545(2) 0.2260(10) 0.3854(16) 0.058(7) Uiso 1 1 d . . .
H12B H 0.642(2) 0.2658(10) 0.4310(17) 0.057(6) Uiso 1 1 d . . .
H12C H 0.633(2) 0.2561(9) 0.3215(15) 0.045(5) Uiso 1 1 d . . .
F201 F 0.2474(4) 0.1046(2) 0.1951(3) 0.1046(14) Uani 0.50 1 d PG B 2

loop_
_atom_site_aniso_label
_atom_site_aniso_U_11
_atom_site_aniso_U_22
_atom_site_aniso_U_33
_atom_site_aniso_U_23
_atom_site_aniso_U_13
_atom_site_aniso_U_12
Zr1 0.02154(6) 0.02535(6) 0.01923(6) 0.00259(4) 0.00083(4) 0.00632(4)
C1 0.0239(6) 0.0233(6) 0.0319(7) 0.0032(5) 0.0014(5) 0.0051(4)
C2 0.0468(9) 0.0275(7) 0.0456(9) 0.0114(6) 0.0125(7) 0.0003(6)
B2 0.0239(6) 0.0203(6) 0.0291(7) 0.0026(5) 0.0014(5) -0.0008(5)
C3 0.0515(10) 0.0284(7) 0.0572(11) -0.0156(7) -0.0018(8) -0.0032(7)
B3 0.0294(7) 0.0228(6) 0.0309(8) -0.0062(5) -0.0015(6) 0.0006(5)
C4 0.0727(14) 0.0510(11) 0.0488(11) -0.0019(9) 0.0283(10) 0.0227(10)
B4 0.0338(8) 0.0320(7) 0.0306(8) 0.0015(6) 0.0075(6) 0.0098(6)
C5 0.0212(7) 0.0522(10) 0.0844(15) 0.0150(10) 0.0119(8) 0.0047(7)
B5 0.0199(6) 0.0289(7) 0.0431(9) 0.0076(6) 0.0048(6) 0.0031(5)
C6 0.0443(9) 0.0495(10) 0.0428(10) 0.0048(8) -0.0206(8) 0.0015(8)
B6 0.0235(6) 0.0264(7) 0.0282(7) 0.0032(5) -0.0057(5) -0.0002(5)
C7 0.0208(6) 0.0363(8) 0.0614(11) 0.0006(7) 0.0002(6) -0.0048(5)
B7 0.0191(6) 0.0224(6) 0.0299(7) -0.0013(5) -0.0016(5) -0.0006(5)
C8 0.0624(12) 0.0623(12) 0.0280(8) -0.0052(8) -0.0139(8) 0.0140(10)
B8 0.0315(7) 0.0324(7) 0.0223(7) -0.0023(6) -0.0021(6) 0.0067(6)
C9 0.0520(10) 0.0494(10) 0.0532(11) 0.0231(9) 0.0255(9) 0.0114(8)
B9 0.0283(7) 0.0299(7) 0.0310(8) 0.0082(6) 0.0090(6) 0.0063(6)
C10 0.0367(8) 0.0304(7) 0.0625(12) -0.0024(7) 0.0004(8) -0.0118(6)
B10 0.0205(6) 0.0227(6) 0.0343(8) 0.0027(5) 0.0003(5) -0.0027(5)
C11 0.0486(9) 0.0323(7) 0.0283(7) -0.0037(5) 0.0106(6) 0.0025(6)
B11 0.0236(6) 0.0199(6) 0.0220(6) 0.0002(5) 0.0000(5) -0.0008(5)
C12 0.0282(7) 0.0270(6) 0.0347(8) 0.0062(5) 0.0042(6) 0.0089(5)
B12 0.0207(6) 0.0214(6) 0.0230(6) 0.0037(5) 0.0011(5) 0.0030(5)
C13 0.0359(7) 0.0435(8) 0.0264(7) 0.0045(6) 0.0070(6) 0.0050(6)
C14 0.0442(9) 0.0617(11) 0.0284(8) 0.0102(7) -0.0133(7) -0.0041(8)
C16 0.0349(8) 0.0641(11) 0.0310(8) -0.0193(8) -0.0046(6) 0.0046(7)
C17 0.0379(8) 0.0433(9) 0.0480(10) -0.0004(8) -0.0100(7) -0.0080(7)
C18 0.0211(6) 0.0810(13) 0.0410(9) -0.0098(9) 0.0005(6) -0.0004(8)
C19 0.0337(8) 0.0527(10) 0.0509(11) -0.0040(8) -0.0180(7) 0.0162(7)
C20 0.0360(7) 0.0347(7) 0.0351(8) -0.0024(6) -0.0077(6) 0.0004(6)
C21 0.0461(9) 0.0328(7) 0.0302(7) -0.0064(6) 0.0033(6) 0.0019(6)
C22 0.0439(9) 0.0256(6) 0.0410(9) 0.0011(6) 0.0009(7) 0.0072(6)
C23 0.0467(9) 0.0319(7) 0.0317(8) 0.0063(6) 0.0047(6) -0.0037(6)
C24 0.0310(7) 0.0365(8) 0.0441(9) -0.0036(6) 0.0073(6) -0.0040(6)
F101 0.091(3) 0.106(3) 0.119(3) 0.003(3) -0.012(2) 0.000(2)
C101 0.050(3) 0.051(3) 0.072(4) -0.002(3) 0.009(3) -0.007(2)
C102 0.044(2) 0.035(2) 0.046(3) -0.0008(18) 0.004(2) 0.0030(18)
C103 0.038(2) 0.066(3) 0.046(3) 0.015(2) 0.0012(18) -0.0070(19)
C104 0.046(3) 0.039(2) 0.076(4) 0.017(3) 0.008(2) 0.016(2)
C105 0.072(4) 0.047(3) 0.082(4) 0.009(3) 0.024(3) 0.005(3)
C106 0.070(4) 0.047(3) 0.066(4) -0.007(2) 0.015(3) -0.012(2)
C201 0.083(5) 0.094(5) 0.080(6) 0.021(5) 0.011(4) -0.029(4)
C202 0.051(3) 0.047(3) 0.069(4) -0.001(3) 0.028(3) 0.002(2)
C203 0.055(4) 0.068(4) 0.076(5) 0.027(4) 0.015(3) -0.008(3)
C204 0.125(8) 0.068(5) 0.107(7) -0.024(5) 0.065(6) -0.034(5)
C205 0.114(8) 0.035(3) 0.203(13) -0.008(5) 0.091(8) 0.011(4)
C206 0.056(4) 0.070(4) 0.206(12) 0.069(6) 0.039(5) 0.015(3)
F201 0.084(3) 0.137(4) 0.086(3) 0.016(3) -0.014(2) -0.015(2)

loop_
_atom_type_symbol
_atom_type_description
_atom_type_scat_dispersion_real
_atom_type_scat_dispersion_imag
_atom_type_scat_source
C C 0.0033 0.0016 'International Tables Vol C Tables 4.2.6.8 and 6.1.1.4'
H H 0.0000 0.0000 'International Tables Vol C Tables 4.2.6.8 and 6.1.1.4'
B B 0.0013 0.0007 'International Tables Vol C Tables 4.2.6.8 and 6.1.1.4'
Zr Zr -2.9673 0.5597 'International Tables Vol C Tables 4.2.6.8 and 6.1.1.4'
F F 0.0171 0.0103 'International Tables Vol C Tables 4.2.6.8 and 6.1.1.4'

loop_
_geom_angle_atom_site_label_1
_geom_angle_atom_site_label_2
_geom_angle_atom_site_label_3
_geom_angle
C13 Zr1 H12B 79.6(6)
C13 Zr1 H12A 79.3(6)
H12B Zr1 H12A 36.1(7)
C13 Zr1 H12C 112.8(5)
H12B Zr1 H12C 38.5(7)
H12A Zr1 H12C 37.4(7)
C13 Zr1 C19 100.33(7)
H12B Zr1 C19 161.1(6)
H12A Zr1 C19 125.1(6)
H12C Zr1 C19 129.3(5)
C13 Zr1 C14 129.47(7)
H12B Zr1 C14 136.9(6)
H12A Zr1 C14 110.2(6)
H12C Zr1 C14 98.8(5)
C19 Zr1 C14 32.71(7)
C13 Zr1 C22 100.29(6)
H12B Zr1 C22 119.6(6)
H12A Zr1 C22 155.7(6)
H12C Zr1 C22 127.6(5)
C19 Zr1 C22 79.10(6)
C14 Zr1 C22 89.07(6)
C13 Zr1 C23 129.93(6)
H12B Zr1 C23 105.9(6)
H12A Zr1 C23 133.4(6)
H12C Zr1 C23 97.2(5)
C19 Zr1 C23 88.74(7)
C14 Zr1 C23 80.27(6)
C22 Zr1 C23 33.03(6)
C13 Zr1 C18 75.81(6)
H12B Zr1 C18 132.8(6)
H12A Zr1 C18 99.3(6)
H12C Zr1 C18 122.3(5)
C19 Zr1 C18 32.46(7)
C14 Zr1 C18 53.84(7)
C22 Zr1 C18 104.11(7)
C23 Zr1 C18 120.83(7)
C13 Zr1 C16 119.19(7)
H12B Zr1 C16 109.3(6)
H12A Zr1 C16 78.1(6)
H12C Zr1 C16 76.2(5)
C19 Zr1 C16 53.98(6)
C14 Zr1 C16 32.47(6)
C22 Zr1 C16 121.36(6)
C23 Zr1 C16 105.96(6)
C18 Zr1 C16 53.77(6)
C13 Zr1 C17 86.63(7)
H12B Zr1 C17 107.3(6)
H12A Zr1 C17 71.3(6)
H12C Zr1 C17 89.8(5)
C19 Zr1 C17 54.01(6)
C14 Zr1 C17 54.00(7)
C22 Zr1 C17 133.01(6)
C23 Zr1 C17 134.26(6)
C18 Zr1 C17 32.47(7)
C16 Zr1 C17 32.61(7)
C13 Zr1 C24 119.67(6)
H12B Zr1 C24 73.6(6)
H12A Zr1 C24 104.7(6)
H12C Zr1 C24 74.1(5)
C19 Zr1 C24 121.04(7)
C14 Zr1 C24 106.02(6)
C22 Zr1 C24 54.07(6)
C23 Zr1 C24 32.50(6)
C18 Zr1 C24 153.32(7)
C16 Zr1 C24 120.47(6)
C17 Zr1 C24 152.77(6)
B4 C1 B3 63.52(10)
B4 C1 B2 116.17(11)
B3 C1 B2 63.12(9)
B4 C1 B6 116.02(11)
B3 C1 B6 115.78(10)
B2 C1 B6 63.01(9)
B4 C1 B5 63.44(10)
B3 C1 B5 116.42(11)
B2 C1 B5 115.98(11)
B6 C1 B5 63.14(10)
C2 B2 C1 121.17(12)
C2 B2 B11 125.60(13)
C1 B2 B11 103.88(10)
C2 B2 B7 126.08(12)
C1 B2 B7 103.84(11)
B11 B2 B7 60.67(8)
C2 B2 B6 119.46(12)
C1 B2 B6 58.54(9)
B11 B2 B6 59.73(8)
B7 B2 B6 108.33(10)
C2 B2 B3 120.31(12)
C1 B2 B3 58.39(9)
B11 B2 B3 108.23(10)
B7 B2 B3 59.71(9)
B6 B2 B3 108.15(11)
C3 B3 C1 121.39(13)
C3 B3 B7 125.56(13)
C1 B3 B7 104.12(10)
C3 B3 B8 125.66(13)
C1 B3 B8 103.69(11)
B7 B3 B8 60.72(9)
C3 B3 B2 120.04(14)
C1 B3 B2 58.49(8)
B7 B3 B2 59.97(9)
B8 B3 B2 108.35(10)
C3 B3 B4 119.99(14)
C1 B3 B4 58.22(9)
B7 B3 B4 108.31(11)
B8 B3 B4 59.62(9)
B2 B3 B4 107.95(11)
C4 B4 C1 120.94(13)
C4 B4 B8 125.58(15)
C1 B4 B8 103.86(11)
C4 B4 B9 126.23(15)
C1 B4 B9 103.98(12)
B8 B4 B9 60.87(9)
C4 B4 B3 119.29(15)
C1 B4 B3 58.26(9)
B8 B4 B3 59.82(9)
B9 B4 B3 108.48(11)
C4 B4 B5 120.43(15)
C1 B4 B5 58.46(9)
B8 B4 B5 108.32(11)
B9 B4 B5 59.70(9)
B3 B4 B5 107.95(12)
C5 B5 C1 121.52(13)
C5 B5 B9 125.86(14)
C1 B5 B9 103.72(11)
C5 B5 B10 125.31(14)
C1 B5 B10 103.91(11)
B9 B5 B10 60.73(9)
C5 B5 B6 119.78(15)
C1 B5 B6 58.37(9)
B9 B5 B6 108.22(11)
B10 B5 B6 59.79(9)
C5 B5 B4 120.59(15)
C1 B5 B4 58.10(9)
B9 B5 B4 59.73(10)
B10 B5 B4 108.20(11)
B6 B5 B4 107.65(11)
C6 B6 C1 121.73(13)
C6 B6 B11 125.28(14)
C1 B6 B11 103.96(10)
C6 B6 B10 125.21(13)
C1 B6 B10 104.01(11)
B11 B6 B10 60.82(8)
C6 B6 B2 119.88(13)
C1 B6 B2 58.45(8)
B11 B6 B2 59.93(8)
B10 B6 B2 108.69(10)
C6 B6 B5 120.01(13)
C1 B6 B5 58.49(9)
B11 B6 B5 108.46(10)
B10 B6 B5 59.79(9)
B2 B6 B5 108.31(11)
C7 B7 B3 122.41(12)
C7 B7 B2 121.85(13)
B3 B7 B2 60.31(9)
C7 B7 B12 122.72(12)
B3 B7 B12 106.59(11)
B2 B7 B12 106.64(10)
C7 B7 B11 121.24(13)
B3 B7 B11 107.87(10)
B2 B7 B11 59.61(8)
B12 B7 B11 59.65(8)
C7 B7 B8 122.27(13)
B3 B7 B8 59.81(9)
B2 B7 B8 107.90(10)
B12 B7 B8 59.25(9)
B11 B7 B8 107.73(10)
C8 B8 B12 123.40(13)
C8 B8 B4 121.07(14)
B12 B8 B4 106.78(11)
C8 B8 B3 121.58(14)
B12 B8 B3 106.87(11)
B4 B8 B3 60.56(9)
C8 B8 B7 122.21(14)
B12 B8 B7 59.95(8)
B4 B8 B7 108.06(11)
B3 B8 B7 59.47(9)
C8 B8 B9 121.47(15)
B12 B8 B9 59.57(9)
B4 B8 B9 59.65(9)
B3 B8 B9 108.10(11)
B7 B8 B9 108.23(11)
C9 B9 B12 123.77(12)
C9 B9 B5 121.11(13)
B12 B9 B5 106.77(11)
C9 B9 B4 121.34(14)
B12 B9 B4 106.45(11)
B5 B9 B4 60.58(10)
C9 B9 B10 121.91(14)
B12 B9 B10 59.74(9)
B5 B9 B10 59.62(9)
B4 B9 B10 107.99(11)
C9 B9 B8 122.25(14)
B12 B9 B8 59.30(9)
B5 B9 B8 107.92(11)
B4 B9 B8 59.49(9)
B10 B9 B8 107.80(11)
C10 B10 B6 121.72(13)
C10 B10 B5 121.64(12)
B6 B10 B5 60.41(9)
C10 B10 B12 123.35(12)
B6 B10 B12 106.50(10)
B5 B10 B12 106.57(11)
C10 B10 B11 121.88(13)
B6 B10 B11 59.44(8)
B5 B10 B11 107.86(10)
B12 B10 B11 59.66(8)
C10 B10 B9 121.94(13)
B6 B10 B9 107.86(11)
B5 B10 B9 59.66(9)
B12 B10 B9 59.45(9)
B11 B10 B9 107.89(10)
C11 B11 B6 121.65(12)
C11 B11 B2 121.31(11)
B6 B11 B2 60.34(8)
C11 B11 B12 123.34(11)
B6 B11 B12 106.72(10)
B2 B11 B12 106.84(10)
C11 B11 B7 121.49(12)
B6 B11 B7 108.07(10)
B2 B11 B7 59.72(8)
B12 B11 B7 59.78(8)
C11 B11 B10 121.91(11)
B6 B11 B10 59.74(8)
B2 B11 B10 108.16(10)
B12 B11 B10 59.65(8)
B7 B11 B10 108.34(11)
B12 C12 Zr1 172.25(11)
C12 B12 B8 122.15(12)
C12 B12 B9 123.13(11)
B8 B12 B9 61.13(10)
C12 B12 B11 118.09(11)
B8 B12 B11 109.71(10)
B9 B12 B11 109.82(10)
C12 B12 B10 120.51(11)
B8 B12 B10 110.13(10)
B9 B12 B10 60.82(9)
B11 B12 B10 60.69(8)
C12 B12 B7 118.90(11)
B8 B12 B7 60.80(9)
B9 B12 B7 110.16(10)
B11 B12 B7 60.57(8)
B10 B12 B7 109.82(10)
C19 C14 C16 108.33(18)
C19 C14 Zr1 73.41(10)
C16 C14 Zr1 74.96(9)
C14 C16 C17 107.90(17)
C14 C16 Zr1 72.57(9)
C17 C16 Zr1 74.11(9)
C18 C17 C16 107.24(18)
C18 C17 Zr1 73.26(10)
C16 C17 Zr1 73.28(10)
C19 C18 C17 108.29(17)
C19 C18 Zr1 72.42(10)
C17 C18 Zr1 74.27(9)
C18 C19 C14 108.22(17)
C18 C19 Zr1 75.12(9)
C14 C19 Zr1 73.88(9)
C24 C20 C21 108.05(14)
C24 C20 Zr1 73.19(9)
C21 C20 Zr1 73.35(9)
C22 C21 C20 107.63(15)
C22 C21 Zr1 72.21(9)
C20 C21 Zr1 74.25(9)
C21 C22 C23 108.23(14)
C21 C22 Zr1 75.12(9)
C23 C22 Zr1 73.67(9)
C24 C23 C22 107.73(15)
C24 C23 Zr1 74.86(9)
C22 C23 Zr1 73.30(9)
C23 C24 C20 108.36(15)
C23 C24 Zr1 72.65(9)
C20 C24 Zr1 74.43(9)
F101 C101 C102 128.3(5)
F101 C101 C106 111.7(5)
C102 C101 C106 120.0
C101 C102 C103 120.0
C102 C103 C104 120.0
C105 C104 C103 120.0
C106 C105 C104 120.0
C105 C106 C101 120.0
F201 C201 C202 133.0
F201 C201 C206 106.6
C202 C201 C206 120.0
C201 C202 C203 120.0
C202 C203 C204 120.0
C205 C204 C203 120.0
C204 C205 C206 120.0
C205 C206 C201 120.0
C205 C206 F201 147.0
C201 C206 F201 27.2
C201 F201 C206 46.2

loop_
_geom_bond_atom_site_label_1
_geom_bond_atom_site_label_2
_geom_bond_distance
Zr1 C13 2.2612(15)
Zr1 H12B 2.34(2)
Zr1 H12A 2.38(2)
Zr1 H12C 2.45(2)
Zr1 C19 2.4668(15)
Zr1 C14 2.4727(16)
Zr1 C22 2.4831(16)
Zr1 C23 2.4877(16)
Zr1 C18 2.5008(16)
Zr1 C16 2.5031(16)
Zr1 C17 2.5137(17)
Zr1 C24 2.5159(16)
C1 B4 1.703(2)
C1 B3 1.704(2)
C1 B2 1.706(2)
C1 B6 1.708(2)
C1 B5 1.710(2)
C2 B2 1.592(2)
B2 B11 1.776(2)
B2 B7 1.779(2)
B2 B6 1.784(2)
B2 B3 1.785(2)
C3 B3 1.597(2)
B3 B7 1.774(2)
B3 B8 1.780(2)
B3 B4 1.793(3)
C4 B4 1.588(2)
B4 B8 1.776(2)
B4 B9 1.779(2)
B4 B5 1.794(3)
C5 B5 1.591(2)
B5 B9 1.779(2)
B5 B10 1.778(2)
B5 B6 1.789(2)
C6 B6 1.594(2)
B6 B11 1.773(2)
B6 B10 1.778(2)
C7 B7 1.602(2)
B7 B12 1.781(2)
B7 B11 1.795(2)
B7 B8 1.796(2)
C8 B8 1.605(2)
B8 B12 1.769(2)
B8 B9 1.801(2)
C9 B9 1.600(2)
B9 B12 1.773(2)
B9 B10 1.798(2)
C10 B10 1.598(2)
B10 B12 1.779(2)
B10 B11 1.797(2)
C11 B11 1.604(2)
B11 B12 1.779(2)
C12 B12 1.6235(19)
C14 C19 1.391(3)
C14 C16 1.391(3)
C16 C17 1.409(3)
C17 C18 1.402(3)
C18 C19 1.389(3)
C20 C24 1.408(2)
C20 C21 1.410(2)
C21 C22 1.408(2)
C22 C23 1.413(2)
C23 C24 1.400(2)
F101 C101 1.013(5)
C101 C102 1.3900
C101 C106 1.3900
C102 C103 1.3900
C103 C104 1.3900
C104 C105 1.3900
C105 C106 1.3900
C201 F201 0.8800
C201 C202 1.3900
C201 C206 1.3900
C202 C203 1.3900
C203 C204 1.3900
C204 C205 1.3900
C205 C206 1.3900
C206 F201 1.8456
